data_2218890
loop_
_publ_author_name
'Fun, Hoong-Kun'
'Jebas, Samuel Robinson'
'Patil, P. S.'
'Dharmaprakash, S. M.'

_publ_section_title
;
 (<i>E</i>)-3-(2-Chlorophenyl)-1-(3-methoxyphenyl)prop-2-en-1-one
;
_journal_coeditor_code BI2296
_journal_issue 8
_journal_name_full 'Acta Crystallographica Section E'
_journal_page_first o1525
_journal_paper_doi 10.1107/S1600536808021910
_journal_volume 64
_journal_year 2008
_chemical_formula_iupac 'C16 H13 Cl O2'
_chemical_formula_moiety 'C16 H13 Cl O2'
_chemical_formula_sum 'C16 H13 Cl O2'
_chemical_formula_weight 272.71
_chemical_name_common
;
(<i>E</i>)-3-(2-Chlorophenyl)-1-(3-methoxyphenyl)prop-2-en-1-one
;
_space_group_IT_number 2
_symmetry_cell_setting triclinic
_symmetry_space_group_name_Hall '-P 1'
_symmetry_space_group_name_H-M 'P -1'
_atom_sites_solution_hydrogens geom
_atom_sites_solution_primary direct
_atom_sites_solution_secondary difmap
_audit_creation_method SHELXL-97
_cell_angle_alpha 87.3920(10)
_cell_angle_beta 82.1470(10)
_cell_angle_gamma 74.7940(10)
_cell_formula_units_Z 2
_cell_length_a 7.7352(2)
_cell_length_b 8.1405(2)
_cell_length_c 10.7411(2)
_cell_measurement_reflns_used 7792
_cell_measurement_temperature 100.00(10)
_cell_measurement_theta_max 37.52
_cell_measurement_theta_min 2.22
_cell_volume 646.52(3)
_computing_cell_refinement 'SAINT (Bruker, 2005)'
_computing_data_collection 'APEX2 (Bruker, 2005)'
_computing_data_reduction 'SAINT (Bruker, 2005)'
_computing_molecular_graphics 'SHELXTL (Sheldrick, 2008)'
_computing_publication_material
;
SHELXTL (Sheldrick, 2008) and PLATON (Spek, 2003)
;
_computing_structure_refinement 'SHELXTL (Sheldrick, 2008)'
_computing_structure_solution 'SHELXTL (Sheldrick, 2008)'
_diffrn_ambient_temperature 100.0(10)
_diffrn_measured_fraction_theta_full 0.987
_diffrn_measured_fraction_theta_max 0.987
_diffrn_measurement_device_type 'Bruker SMART APEXII CCD'
_diffrn_measurement_method '\f and \w'
_diffrn_radiation_monochromator graphite
_diffrn_radiation_source 'fine-focus sealed tube'
_diffrn_radiation_type MoK\a
_diffrn_radiation_wavelength 0.71073
_diffrn_reflns_av_R_equivalents 0.0247
_diffrn_reflns_av_sigmaI/netI 0.0259
_diffrn_reflns_limit_h_max 10
_diffrn_reflns_limit_h_min -11
_diffrn_reflns_limit_k_max 12
_diffrn_reflns_limit_k_min -11
_diffrn_reflns_limit_l_max 15
_diffrn_reflns_limit_l_min -15
_diffrn_reflns_number 17497
_diffrn_reflns_theta_full 31.68
_diffrn_reflns_theta_max 31.68
_diffrn_reflns_theta_min 2.59
_diffrn_standards_number 0
_exptl_absorpt_coefficient_mu 0.289
_exptl_absorpt_correction_T_max 0.9552
_exptl_absorpt_correction_T_min 0.8988
_exptl_absorpt_correction_type multi-scan
_exptl_absorpt_process_details '(SADABS; Bruker, 2005)'
_exptl_crystal_colour colourless
_exptl_crystal_density_diffrn 1.401
_exptl_crystal_density_method 'not measured'
_exptl_crystal_description block
_exptl_crystal_F_000 284
_exptl_crystal_size_max 0.38
_exptl_crystal_size_mid 0.30
_exptl_crystal_size_min 0.16
_refine_diff_density_max 0.526
_refine_diff_density_min -0.231
_refine_ls_extinction_method none
_refine_ls_goodness_of_fit_ref 1.060
_refine_ls_hydrogen_treatment constr
_refine_ls_matrix_type full
_refine_ls_number_parameters 173
_refine_ls_number_reflns 4314
_refine_ls_number_restraints 0
_refine_ls_restrained_S_all 1.060
_refine_ls_R_factor_all 0.0468
_refine_ls_R_factor_gt 0.0374
_refine_ls_shift/su_max 0.001
_refine_ls_shift/su_mean 0.000
_refine_ls_structure_factor_coef Fsqd
_refine_ls_weighting_details 'calc w=1/[\s^2^(Fo^2^)+(0.0513P)^2^+0.1689P] where P=(Fo^2^+2Fc^2^)/3'
_refine_ls_weighting_scheme calc
_refine_ls_wR_factor_gt 0.0958
_refine_ls_wR_factor_ref 0.1009
_reflns_number_gt 3644
_reflns_number_total 4314
_reflns_threshold_expression I>2\s(I)
_cod_data_source_file bi2296.cif
_cod_data_source_block I
_cod_database_code 2218890
_cod_database_fobs_code 2218890

loop_
_symmetry_equiv_pos_as_xyz
'x, y, z'
'-x, -y, -z'

loop_
_atom_site_type_symbol
_atom_site_label
_atom_site_fract_x
_atom_site_fract_y
_atom_site_fract_z
_atom_site_U_iso_or_equiv
_atom_site_adp_type
_atom_site_calc_flag
_atom_site_refinement_flags
_atom_site_occupancy
Cl Cl1 1.15204(4) 0.08594(3) -0.41471(2) 0.02216(8) Uani d . 1
O O1 0.78728(11) 0.44819(10) -0.05788(8) 0.02200(17) Uani d . 1
O O2 0.46589(11) 0.70028(11) 0.36344(8) 0.02281(17) Uani d . 1
C C1 1.29054(14) -0.01282(13) -0.30363(10) 0.01529(19) Uani d . 1
C C2 1.44112(15) -0.14294(13) -0.34590(10) 0.0184(2) Uani d . 1
H H2A 1.4678 -0.1705 -0.4307 0.022 Uiso calc R 1
C C3 1.55059(15) -0.23075(13) -0.25988(11) 0.0196(2) Uani d . 1
H H3A 1.6517 -0.3178 -0.2870 0.024 Uiso calc R 1
C C4 1.51011(15) -0.18945(13) -0.13323(11) 0.0189(2) Uani d . 1
H H4A 1.5830 -0.2495 -0.0755 0.023 Uiso calc R 1
C C5 1.36046(14) -0.05817(13) -0.09349(10) 0.0172(2) Uani d . 1
H H5A 1.3348 -0.0311 -0.0086 0.021 Uiso calc R 1
C C6 1.24650(14) 0.03518(12) -0.17720(10) 0.01485(19) Uani d . 1
C C7 1.09255(14) 0.17825(13) -0.13473(10) 0.01589(19) Uani d . 1
H H7A 1.0407 0.2526 -0.1957 0.019 Uiso calc R 1
C C8 1.02124(15) 0.20974(13) -0.01471(10) 0.0173(2) Uani d . 1
H H8A 1.0667 0.1341 0.0477 0.021 Uiso calc R 1
C C9 0.87148(14) 0.36241(13) 0.02113(10) 0.01643(19) Uani d . 1
C C10 0.82784(14) 0.40997(13) 0.15679(10) 0.01584(19) Uani d . 1
C C11 0.94385(16) 0.34122(14) 0.24498(11) 0.0207(2) Uani d . 1
H H11A 1.0518 0.2604 0.2210 0.025 Uiso calc R 1
C C12 0.89719(18) 0.39431(15) 0.36938(11) 0.0248(2) Uani d . 1
H H12A 0.9748 0.3489 0.4284 0.030 Uiso calc R 1
C C13 0.73691(17) 0.51359(14) 0.40576(11) 0.0218(2) Uani d . 1
H H13A 0.7062 0.5474 0.4892 0.026 Uiso calc R 1
C C14 0.62110(15) 0.58335(13) 0.31749(10) 0.0173(2) Uani d . 1
C C15 0.66548(14) 0.53249(13) 0.19298(10) 0.01602(19) Uani d . 1
H H15A 0.5882 0.5793 0.1341 0.019 Uiso calc R 1
C C16 0.34703(16) 0.78256(16) 0.27587(12) 0.0253(2) Uani d . 1
H H16A 0.2445 0.8619 0.3194 0.038 Uiso calc R 1
H H16B 0.3070 0.6989 0.2355 0.038 Uiso calc R 1
H H16C 0.4096 0.8423 0.2137 0.038 Uiso calc R 1

loop_
_atom_site_aniso_label
_atom_site_aniso_U_11
_atom_site_aniso_U_22
_atom_site_aniso_U_33
_atom_site_aniso_U_12
_atom_site_aniso_U_13
_atom_site_aniso_U_23
Cl1 0.02040(14) 0.02714(14) 0.01654(13) -0.00027(10) -0.00537(9) -0.00122(9)
O1 0.0219(4) 0.0231(4) 0.0173(4) 0.0008(3) -0.0021(3) -0.0019(3)
O2 0.0212(4) 0.0263(4) 0.0173(4) -0.0009(3) 0.0018(3) -0.0059(3)
C1 0.0140(4) 0.0170(4) 0.0154(4) -0.0045(4) -0.0027(4) -0.0004(3)
C2 0.0166(5) 0.0204(5) 0.0177(5) -0.0041(4) -0.0005(4) -0.0049(4)
C3 0.0155(5) 0.0170(4) 0.0249(5) -0.0014(4) -0.0019(4) -0.0049(4)
C4 0.0168(5) 0.0179(5) 0.0223(5) -0.0030(4) -0.0061(4) -0.0004(4)
C5 0.0162(5) 0.0197(5) 0.0159(5) -0.0044(4) -0.0027(4) -0.0019(4)
C6 0.0129(4) 0.0159(4) 0.0162(5) -0.0043(3) -0.0014(3) -0.0022(3)
C7 0.0137(4) 0.0161(4) 0.0181(5) -0.0038(3) -0.0019(4) -0.0023(3)
C8 0.0173(5) 0.0150(4) 0.0184(5) -0.0029(4) 0.0000(4) -0.0006(4)
C9 0.0152(5) 0.0162(4) 0.0176(5) -0.0046(4) 0.0005(4) -0.0023(3)
C10 0.0168(5) 0.0158(4) 0.0154(4) -0.0056(4) -0.0005(4) -0.0015(3)
C11 0.0201(5) 0.0191(5) 0.0218(5) -0.0019(4) -0.0042(4) -0.0028(4)
C12 0.0303(6) 0.0228(5) 0.0204(5) -0.0022(5) -0.0100(5) -0.0007(4)
C13 0.0286(6) 0.0216(5) 0.0151(5) -0.0058(4) -0.0025(4) -0.0027(4)
C14 0.0185(5) 0.0166(4) 0.0168(5) -0.0058(4) 0.0013(4) -0.0028(4)
C15 0.0163(5) 0.0172(4) 0.0150(5) -0.0056(4) -0.0009(4) -0.0008(3)
C16 0.0173(5) 0.0288(6) 0.0272(6) -0.0010(4) -0.0022(4) -0.0070(5)

loop_
_atom_type_symbol
_atom_type_description
_atom_type_scat_dispersion_real
_atom_type_scat_dispersion_imag
_atom_type_scat_source
C C 0.0033 0.0016 'International Tables Vol C Tables 4.2.6.8 and 6.1.1.4'
H H 0.0000 0.0000 'International Tables Vol C Tables 4.2.6.8 and 6.1.1.4'
O O 0.0106 0.0060 'International Tables Vol C Tables 4.2.6.8 and 6.1.1.4'
Cl Cl 0.1484 0.1585 'International Tables Vol C Tables 4.2.6.8 and 6.1.1.4'

loop_
_geom_angle_atom_site_label_1
_geom_angle_atom_site_label_2
_geom_angle_atom_site_label_3
_geom_angle
C14 O2 C16 117.57(9)
C2 C1 C6 122.55(10)
C2 C1 Cl1 116.93(8)
C6 C1 Cl1 120.49(8)
C3 C2 C1 119.02(10)
C3 C2 H2A 120.5
C1 C2 H2A 120.5
C2 C3 C4 120.35(10)
C2 C3 H3A 119.8
C4 C3 H3A 119.8
C5 C4 C3 119.61(10)
C5 C4 H4A 120.2
C3 C4 H4A 120.2
C4 C5 C6 122.09(10)
C4 C5 H5A 119.0
C6 C5 H5A 119.0
C1 C6 C5 116.37(9)
C1 C6 C7 122.05(9)
C5 C6 C7 121.56(9)
C8 C7 C6 124.89(10)
C8 C7 H7A 117.6
C6 C7 H7A 117.6
C7 C8 C9 121.58(10)
C7 C8 H8A 119.2
C9 C8 H8A 119.2
O1 C9 C8 121.09(10)
O1 C9 C10 120.76(10)
C8 C9 C10 118.14(9)
C11 C10 C15 120.12(10)
C11 C10 C9 122.44(10)
C15 C10 C9 117.41(9)
C10 C11 C12 119.56(10)
C10 C11 H11A 120.2
C12 C11 H11A 120.2
C13 C12 C11 120.58(11)
C13 C12 H12A 119.7
C11 C12 H12A 119.7
C12 C13 C14 119.96(10)
C12 C13 H13A 120.0
C14 C13 H13A 120.0
O2 C14 C15 124.45(10)
O2 C14 C13 115.23(10)
C15 C14 C13 120.32(10)
C14 C15 C10 119.46(10)
C14 C15 H15A 120.3
C10 C15 H15A 120.3
O2 C16 H16A 109.5
O2 C16 H16B 109.5
H16A C16 H16B 109.5
O2 C16 H16C 109.5
H16A C16 H16C 109.5
H16B C16 H16C 109.5

loop_
_geom_bond_atom_site_label_1
_geom_bond_atom_site_label_2
_geom_bond_distance
Cl1 C1 1.7400(11)
O1 C9 1.2208(14)
O2 C14 1.3684(13)
O2 C16 1.4264(15)
C1 C2 1.3917(14)
C1 C6 1.4018(14)
C2 C3 1.3849(16)
C2 H2A 0.930
C3 C4 1.3899(16)
C3 H3A 0.930
C4 C5 1.3863(15)
C4 H4A 0.930
C5 C6 1.4021(15)
C5 H5A 0.930
C6 C7 1.4680(14)
C7 C8 1.3391(15)
C7 H7A 0.930
C8 C9 1.4836(15)
C8 H8A 0.930
C9 C10 1.4952(14)
C10 C11 1.3915(15)
C10 C15 1.4028(14)
C11 C12 1.3933(16)
C11 H11A 0.930
C12 C13 1.3796(17)
C12 H12A 0.930
C13 C14 1.3929(16)
C13 H13A 0.930
C14 C15 1.3886(14)
C15 H15A 0.930
C16 H16A 0.960
C16 H16B 0.960
C16 H16C 0.960

loop_
_geom_hbond_atom_site_label_D
_geom_hbond_atom_site_label_H
_geom_hbond_atom_site_label_A
_geom_hbond_site_symmetry_A
_geom_hbond_distance_DH
_geom_hbond_distance_HA
_geom_hbond_distance_DA
_geom_hbond_angle_DHA
C2 H2A O2 1_644 0.93 2.50 3.3887(13) 161.1
C4 H4A O1 1_645 0.93 2.57 3.3003(13) 136.1
C16 H16B O1 2_665 0.96 2.58 3.4899(14) 158.4
C16 H16C Cg1 2_765 0.96 2.82 3.6137(14) 135

loop_
_geom_torsion_atom_site_label_1
_geom_torsion_atom_site_label_2
_geom_torsion_atom_site_label_3
_geom_torsion_atom_site_label_4
_geom_torsion
C6 C1 C2 C3 1.08(15)
Cl1 C1 C2 C3 -176.96(8)
C1 C2 C3 C4 0.12(16)
C2 C3 C4 C5 -0.79(16)
C3 C4 C5 C6 0.30(16)
C2 C1 C6 C5 -1.52(15)
Cl1 C1 C6 C5 176.45(7)
C2 C1 C6 C7 176.86(9)
Cl1 C1 C6 C7 -5.17(13)
C4 C5 C6 C1 0.82(15)
C4 C5 C6 C7 -177.57(10)
C1 C6 C7 C8 165.91(10)
C5 C6 C7 C8 -15.79(15)
C6 C7 C8 C9 176.74(9)
C7 C8 C9 O1 12.94(16)
C7 C8 C9 C10 -166.25(9)
O1 C9 C10 C11 -164.94(10)
C8 C9 C10 C11 14.25(15)
O1 C9 C10 C15 13.15(15)
C8 C9 C10 C15 -167.66(9)
C15 C10 C11 C12 0.30(16)
C9 C10 C11 C12 178.33(10)
C10 C11 C12 C13 0.30(18)
C11 C12 C13 C14 -0.69(18)
C16 O2 C14 C15 -3.86(15)
C16 O2 C14 C13 176.68(10)
C12 C13 C14 O2 179.96(10)
C12 C13 C14 C15 0.48(17)
O2 C14 C15 C10 -179.32(9)
C13 C14 C15 C10 0.11(15)
C11 C10 C15 C14 -0.50(15)
C9 C10 C15 C14 -178.64(9)

loop_
_cod_related_entry_id
_cod_related_entry_database
_cod_related_entry_code
1 ChemSpider 30655551
